data_1570565
loop_
_publ_author_name
'Dharmasivam, Mahendiran'
'Kaya, Busra'
'Wijesinghe, Tharushi P.'
'Richardson, Vera'
'Harmer, Jeffrey R.'
'Gonzalvez, Miguel A.'
'Lewis, William'
'Azad, Mahan Gholam'
'Bernhardt, Paul V.'
'Richardson, Des R.'

_publ_section_title
;
 Differential transmetallation of complexes of the anti-cancer
 thiosemicarbazone, Dp4e4mT: effects on anti-proliferative efficacy, redox
 activity, oxy-myoglobin and oxy-hemoglobin oxidation.
;
_journal_issue 3
_journal_name_full 'Chemical science'
_journal_page_first 974
_journal_page_last 990
_journal_paper_doi 10.1039/d3sc05723b
_journal_volume 15
_journal_year 2024
_chemical_formula_moiety 'C30 H32 Ga N10 S2, 1(N O3), 1(O)'
_chemical_formula_sum 'C30 H34 Ga N11 O4 S2'
_chemical_formula_weight 746.52
_chemical_name_systematic Ga(Dp4e4mT)2
_space_group_crystal_system triclinic
_space_group_IT_number 2
_space_group_name_Hall '-P 1'
_space_group_name_H-M_alt 'P -1'
_atom_sites_solution_hydrogens geom
_atom_sites_solution_primary direct
_audit_creation_date 2018-11-14
_audit_creation_method
;
Olex2 1.2
(compiled 2018.05.29 svn.r3508 for OlexSys, GUI svn.r5506)
;
_audit_update_record
;
2019-10-17 deposited with the CCDC.	2023-12-07 downloaded from the CCDC.
;
_cell_angle_alpha 92.486(2)
_cell_angle_beta 102.138(2)
_cell_angle_gamma 94.766(2)
_cell_formula_units_Z 2
_cell_length_a 8.7832(3)
_cell_length_b 11.7181(3)
_cell_length_c 17.1171(4)
_cell_measurement_reflns_used 13149
_cell_measurement_temperature 100(2)
_cell_measurement_theta_max 73.7190
_cell_measurement_theta_min 4.4400
_cell_volume 1713.04(8)
_computing_cell_refinement 'CrysAlisPro 1.171.39.46e (Rigaku OD, 2018)'
_computing_data_collection 'CrysAlisPro 1.171.39.46e (Rigaku OD, 2018)'
_computing_data_reduction 'CrysAlisPro 1.171.39.46e (Rigaku OD, 2018)'
_computing_molecular_graphics 'Olex2 (Dolomanov et al., 2009)'
_computing_publication_material 'Olex2 (Dolomanov et al., 2009)'
_computing_structure_refinement 'ShelXL (Sheldrick, 2015)'
_computing_structure_solution 'ShelXS (Sheldrick, 2008)'
_diffrn_ambient_environment N~2~
_diffrn_ambient_temperature 100(2)
_diffrn_detector 'CCD area detector'
_diffrn_detector_area_resol_mean 10.5861
_diffrn_detector_type 'Agilent Diffraction Atlas detector'
_diffrn_measured_fraction_theta_full 0.999
_diffrn_measured_fraction_theta_max 0.982
_diffrn_measurement_details
;
List of Runs (angles in degrees, time in seconds):

  # Type    Start    End  Width  t~exp~   \w     \q     \k     \f   Frames
#--------------------------------------------------------------------------
  1  \w      1.00  26.00   1.00    5.00    --   40.00  92.00-133.89   25
  2  \w   -130.00 -92.00   1.00    5.00    --  -40.45   0.00-120.00   38
  3  \w    -86.00  42.00   1.00    5.00    --  -40.45   0.00-120.00  128
  4  \w    -50.00  35.00   1.00    5.00    --  -40.45  38.00 -60.00   85
  5  \w   -112.00 -15.00   1.00    5.00    --  -40.45 -38.00 150.00   97
  6  \w      2.00  27.00   1.00    5.00    --   40.45  91.00 -21.88   25
  7  \w     69.00 127.00   1.00    5.00    --   40.45-178.00-120.00   58
  8  \w     12.00  39.00   1.00    5.00    --   40.45  57.00  60.00   27
  9  \w     11.00  40.00   1.00    5.00    --   40.45  57.00-150.00   29
 10  \w     56.00 123.00   1.00    5.00    --   40.45-178.00  90.00   67
 11  \w     73.00 124.00   1.00    5.00    --   40.45 178.00 -30.00   51
 12  \w      7.00  32.00   1.00    5.00    --   44.00  89.00  86.94   25
 13  \w     13.00  38.00   1.00    5.00    --   48.00  83.00 168.17   25
 14  \w     12.00  38.00   1.00    5.00    --   48.00  84.00-127.99   26
 15  \w     18.00  43.00   1.00    5.00    --   52.00  79.00 124.66   25
 16  \w     17.00  42.00   1.00    5.00    --   52.00  81.00 -31.39   25
 17  \w     18.00  43.00   1.00    5.00    --   52.00  79.00  37.94   25
 18  \w     33.00  60.00   1.00    5.00    --   64.00  76.00 -48.79   27
 19  \w     30.00  57.00   1.00    5.00    --   64.00  77.00 115.69   27
 20  \w     33.00  60.00   1.00    5.00    --   64.00  77.00 150.42   27
 21  \w     34.00  61.00   1.00    5.00    --   64.00  76.00  29.10   27
 22  \w     31.00  57.00   1.00    5.00    --   64.00  75.00  68.42   26
 23  \w     31.00  57.00   1.00    5.00    --   64.00  76.00 -95.23   26
 24  \w     35.00  77.00   1.00    5.00    --   68.00  77.00-150.39   42
 25  \w     92.00 146.00   1.00    5.00    --   68.00  77.00-150.39   54
 26  \w     35.00  62.00   1.00    5.00    --   68.00  76.00 -25.45   27
 27  \w     41.00  71.00   1.00    5.00    --   72.00  75.00 119.14   30
 28  \w     38.00  65.00   1.00    5.00    --   72.00  77.00  69.82   27
 29  \w     44.00  71.00   1.00   20.00    --   76.00  70.00 -77.75   27
 30  \w     44.00  71.00   1.00   20.00    --   76.00  76.00  -5.27   27
 31  \w     50.00 125.00   1.00   20.00    --   80.00  75.00 159.56   75
 32  \w     49.00 101.00   1.00   20.00    --   80.00  70.00 136.15   52
 33  \w     51.00  76.00   1.00   20.00    --   80.00  59.00  44.28   25
 34  \w     48.00  73.00   1.00   20.00    --   80.00  75.00 -37.75   25
 35  \w     50.00  78.00   1.00   20.00    --   84.00  77.00 -88.53   28
 36  \w     53.00  80.00   1.00   20.00    --   84.00  66.00  75.85   27
 37  \w     62.00  87.00   1.00   20.00    --   92.00  66.00  38.24   25
 38  \w     77.00 175.00   1.00   20.00    --  108.56  77.00  60.00   98
 39  \w     27.00 107.00   1.00   20.00    --  108.56 -95.00  60.00   80
 40  \w     75.00 176.00   1.00   20.00    --  108.56  77.00   0.00  101
 41  \w     75.00 154.00   1.00   20.00    --  108.56  77.00-120.00   79
 42  \w     56.00 115.00   1.00   20.00    --  108.56-125.00  30.00   59
 43  \w    121.00 151.00   1.00   20.00    --  108.56  61.00-180.00   30
 44  \w     91.00 118.00   1.00   20.00    --  108.56-125.00 -90.00   27
 45  \w     78.00 107.00   1.00   20.00    --  108.56  61.00-180.00   29
 46  \w     76.00 164.00   1.00   20.00    --  108.56  77.00-150.00   88
 47  \w     75.00 102.00   1.00   20.00    --  108.56  77.00-180.00   27
 48  \w     52.00  93.00   1.00   20.00    --  108.56 -45.00  30.00   41
 49  \w     76.00 148.00   1.00   20.00    --  108.56  77.00 -90.00   72
 50  \w    113.00 172.00   1.00   20.00    --  108.56  77.00 150.00   59
 51  \w     75.00 101.00   1.00   20.00    --  108.56  77.00 150.00   26
 52  \w     28.00 109.00   1.00   20.00    --  108.56 -95.00 150.00   81
 53  \w     75.00 168.00   1.00   20.00    --  108.56  77.00  90.00   93
 54  \w    114.00 163.00   1.00   20.00    --  108.56  77.00 -30.00   49
 55  \w     53.00 141.00   1.00   20.00    --  108.56 -77.00-150.00   88
 56  \w     75.00 111.00   1.00   20.00    --  108.56  77.00 -30.00   36
 57  \w     78.00 137.00   1.00   20.00    --  108.56  61.00-150.00   59
 58  \w     75.00 175.00   1.00   20.00    --  108.56  77.00 -60.00  100
 59  \w     77.00 174.00   1.00   20.00    --  108.56  77.00  30.00   97
 60  \w     64.00  94.00   1.00   20.00    --  108.56 -45.00 120.00   30
 61  \w     75.00 164.00   1.00   20.00    --  108.56  77.00 120.00   89
;
_diffrn_measurement_device '\k-geometry diffractometer'
_diffrn_measurement_device_type 'SuperNova-Duo, Atlas'
_diffrn_measurement_method '\w scans'
_diffrn_orient_matrix_type 'CrysAlisPro convention (1999,Acta A55,543-557)'
_diffrn_orient_matrix_UB_11 -0.1666141000
_diffrn_orient_matrix_UB_12 0.0375555000
_diffrn_orient_matrix_UB_13 -0.0098501000
_diffrn_orient_matrix_UB_21 0.0387569000
_diffrn_orient_matrix_UB_22 0.0476789000
_diffrn_orient_matrix_UB_23 0.0879292000
_diffrn_orient_matrix_UB_31 0.0567005000
_diffrn_orient_matrix_UB_32 0.1174249000
_diffrn_orient_matrix_UB_33 -0.0260682000
_diffrn_radiation_collimation 'focusing mirrors'
_diffrn_radiation_monochromator mirror
_diffrn_radiation_probe x-ray
_diffrn_radiation_type CuK\a
_diffrn_radiation_wavelength 1.54184
_diffrn_radiation_wavelength_determination fundamental
_diffrn_reflns_av_R_equivalents 0.0325
_diffrn_reflns_av_unetI/netI 0.0246
_diffrn_reflns_Laue_measured_fraction_full 0.999
_diffrn_reflns_Laue_measured_fraction_max 0.982
_diffrn_reflns_limit_h_max 10
_diffrn_reflns_limit_h_min -10
_diffrn_reflns_limit_k_max 14
_diffrn_reflns_limit_k_min -14
_diffrn_reflns_limit_l_max 21
_diffrn_reflns_limit_l_min -21
_diffrn_reflns_number 29333
_diffrn_reflns_point_group_measured_fraction_full 0.999
_diffrn_reflns_point_group_measured_fraction_max 0.982
_diffrn_reflns_theta_full 67.684
_diffrn_reflns_theta_max 74.209
_diffrn_reflns_theta_min 3.793
_diffrn_source 'microfocus sealed tube'
_diffrn_source_current 0.8
_diffrn_source_power 0.04
_diffrn_source_target Cu
_diffrn_source_type 'Agilent Diffraction microfocus tube'
_diffrn_source_voltage 50
_exptl_absorpt_coefficient_mu 2.682
_exptl_absorpt_correction_T_max 1.000
_exptl_absorpt_correction_T_min 0.833
_exptl_absorpt_correction_type gaussian
_exptl_absorpt_process_details
;
CrysAlisPro 1.171.39.46e (Rigaku Oxford Diffraction, 2018)
Numerical absorption correction based on gaussian integration over
			a multifaceted crystal model
Empirical absorption correction using spherical harmonics,
 implemented in SCALE3 ABSPACK scaling algorithm.
;
_exptl_crystal_colour 'clear yellow'
_exptl_crystal_colour_lustre clear
_exptl_crystal_colour_primary yellow
_exptl_crystal_density_diffrn 1.447
_exptl_crystal_description plate
_exptl_crystal_F_000 772
_exptl_crystal_recrystallization_method 'The material was recrystallised from methanol by slow evaporation'
_exptl_crystal_size_max 0.112
_exptl_crystal_size_mid 0.092
_exptl_crystal_size_min 0.046
_refine_diff_density_max 1.288
_refine_diff_density_min -0.799
_refine_diff_density_rms 0.081
_refine_ls_extinction_method none
_refine_ls_goodness_of_fit_ref 1.042
_refine_ls_hydrogen_treatment constr
_refine_ls_matrix_type full
_refine_ls_number_parameters 561
_refine_ls_number_reflns 6839
_refine_ls_number_restraints 358
_refine_ls_restrained_S_all 1.040
_refine_ls_R_factor_all 0.0497
_refine_ls_R_factor_gt 0.0432
_refine_ls_shift/su_max 0.000
_refine_ls_shift/su_mean 0.000
_refine_ls_structure_factor_coef Fsqd
_refine_ls_weighting_details 'w=1/[\s^2^(Fo^2^)+(0.0749P)^2^+1.9419P] where P=(Fo^2^+2Fc^2^)/3'
_refine_ls_weighting_scheme calc
_refine_ls_wR_factor_gt 0.1204
_refine_ls_wR_factor_ref 0.1265
_reflns_Friedel_coverage 0.000
_reflns_number_gt 6008
_reflns_number_total 6839
_reflns_threshold_expression 'I > 2\s(I)'
_cod_data_source_file d3sc05723b2.cif
_cod_data_source_block drr18_s1692
_cod_depositor_comments 'Adding full bibliography for 1570562--1570567.cif.'
_cod_database_code 1570565
_shelx_shelxl_version_number 2018/3
_chemical_oxdiff_formula C30H34GaN11O4S2
_chemical_oxdiff_usercomment ' '
_shelx_space_group_comment
;
The symmetry employed for this shelxl refinement is uniquely defined
by the following loop, which should always be used as a source of
symmetry information in preference to the above space-group names.
They are only intended as comments.
;
_reflns_odcompleteness_completeness 99.95
_reflns_odcompleteness_iscentric 1
_reflns_odcompleteness_theta 67.13
_olex2_refinement_description
;
1. Fixed Uiso
 At 1.2 times of:
  All C(H) groups, All C(H,H) groups
 At 1.5 times of:
  All C(H,H,H) groups
2. Restrained distances
 O3-O1 = O1-O2 = O2-O3 = O3A-O1A = O1A-O2A = O2A-O3A = O1C-O2C = O2C-O3C = O3C-
 O1C = O3B-O2B = O2B-O1B = O1B-O3B
 2.148 with sigma of 0.001
 O3A-N11A = O2-N11 = O3-N11 = O1A-N11A = O1-N11 = O2A-N11A = N11C-O1C = N11C-
 O2C = N11C-O3C = N11B-O3B = N11B-O2B = N11B-O1B
 1.245 with sigma of 0.001
 S2-C27A \\sim S2-C27
 with sigma of 0.02
 C29-C30 \\sim C29A-C30A
 with sigma of 0.02
 C28A-C27A \\sim C27-C28
 with sigma of 0.02
 C28-C29 \\sim C28A-C29A
 with sigma of 0.02
 C29-C27 \\sim C27A-C29A
 with sigma of 0.02
 N9-N8 \\sim N9A-N8
 with sigma of 0.02
 N9A-C27A \\sim N9-C27
 with sigma of 0.02
 N10-C27 \\sim N10A-C27A
 with sigma of 0.02
 N10A-C28A \\sim N10-C28
 with sigma of 0.02
 N10A-C29A \\sim N10-C29
 with sigma of 0.02
 C30A-N10A \\sim C30-N10
 with sigma of 0.02
3. Restrained planarity
 O1, O2, O3, N11
 with sigma of 0.1
 O1B, O2B, O3B, N11B
 with sigma of 0.01
 O1C, O2C, O3C, N11C
 with sigma of 0.01
 O1A, O2A, O3A, N11A
 with sigma of 0.1
4. Uiso/Uaniso restraints and constraints
O4 \\sim O4A \\sim O4B: within 2A with sigma of 0.01 and sigma for terminal
atoms of 0.02
N9A \\sim N10A \\sim C27A \\sim C28A \\sim C29A \\sim C30A: within 2A with
sigma of 0.01 and sigma for terminal atoms of 0.02
O1 \\sim O2 \\sim O3 \\sim N11 \\sim O1A \\sim O2A \\sim O3A \\sim N11A \\sim
O1B \\sim O2B \\sim O3B \\sim N11B \\sim O1C \\sim O2C \\sim O3C \\sim N11C:
within 2A with sigma of 0.01 and sigma for terminal atoms of 0.02
5. Rigid body (RIGU) restrains
 O1, O2, O3, N11, O1A, O2A, O3A, N11A, O1B, O2B, O3B, N11B, O1C, O2C, O3C,
 N11C, O4, O4A, O4B
 with sigma for 1-2 distances of 0.004 and sigma for 1-3 distances of 0.004
6. Others
 1*[Sof(O1)+Sof(O2)+Sof(O3)+Sof(N11)]+1*[Sof(O1A)+Sof(O2A)+Sof(O3A)+Sof(N11A)]+
 1*[Sof(O1C)+Sof(O2C)+Sof(O3C)+Sof(N11C)]+1*[Sof(O1B)+Sof(O2B)+Sof(O3B)+
 Sof(N11B)]=1 with esd of 0.001
 1*[Sof(O4)]+1*[Sof(O4A)]+1*[Sof(O4B)]=1 with esd of 0.001
 Sof(O1)=Sof(O2)=Sof(O3)=Sof(N11)=FVAR(1)
 Sof(O1A)=Sof(O2A)=Sof(O3A)=Sof(N11A)=FVAR(2)
 Sof(O1C)=Sof(O2C)=Sof(O3C)=Sof(N11C)=FVAR(3)
 Sof(O1B)=Sof(O2B)=Sof(O3B)=Sof(N11B)=FVAR(4)
 U11(O1B)=U11(O2B)=U11(O3B)=U11(N11B)=FVAR(5)
 U22(O1B)=U22(O2B)=U22(O3B)=U22(N11B)=FVAR(6)
 U33(O1B)=U33(O2B)=U33(O3B)=U33(N11B)=FVAR(7)
 U23(O1B)=U23(O2B)=U23(O3B)=U23(N11B)=FVAR(8)
 U13(O1B)=U13(O2B)=U13(O3B)=U13(N11B)=FVAR(9)
 U12(O1B)=U12(O2B)=U12(O3B)=U12(N11B)=FVAR(10)
 U11(O1C)=U11(O2C)=U11(O3C)=U11(N11C)=FVAR(11)
 U22(O1C)=U22(O2C)=U22(O3C)=U22(N11C)=FVAR(12)
 U33(O1C)=U33(O2C)=U33(O3C)=U33(N11C)=FVAR(13)
 U23(O1C)=U23(O2C)=U23(O3C)=U23(N11C)=FVAR(14)
 U13(O1C)=U13(O2C)=U13(O3C)=U13(N11C)=FVAR(15)
 U12(O1C)=U12(O2C)=U12(O3C)=U12(N11C)=FVAR(16)
 Sof(N9A)=Sof(N10A)=Sof(C27A)=Sof(C28A)=Sof(H28D)=Sof(H28E)=Sof(H28F)=
 Sof(C29A)=Sof(H29C)=Sof(H29D)=Sof(C30A)=Sof(H30D)=Sof(H30E)=Sof(H30F)=1-
 FVAR(17)
 Sof(N9)=Sof(N10)=Sof(C27)=Sof(C28)=Sof(H28A)=Sof(H28B)=Sof(H28C)=Sof(C29)=
 Sof(H29A)=Sof(H29B)=Sof(C30)=Sof(H30A)=Sof(H30B)=Sof(H30C)=FVAR(17)
7.a Secondary CH2 refined with riding coordinates:
 C14(H14A,H14B), C29(H29A,H29B), C29A(H29C,H29D)
7.b Aromatic/amide H refined with riding coordinates:
 C1(H1), C2(H2), C3(H3), C4(H4), C8(H8), C9(H9), C10(H10), C11(H11), C16(H16),
 C17(H17), C18(H18), C19(H19), C23(H23), C24(H24), C25(H25), C26(H26)
7.c Idealised Me refined as rotating group:
 C13(H13A,H13B,H13C), C15(H15A,H15B,H15C), C28(H28A,H28B,H28C), C28A(H28D,H28E,
 H28F), C30(H30A,H30B,H30C), C30A(H30D,H30E,H30F)
;
_olex2_date_sample_data_collection 2018-10-17
_olex2_date_sample_submission 2018-10-04
_olex2_diffrn_ambient_temperature_device 'Oxford Cryosystems'
_olex2_exptl_crystal_mounting_method 'The crystal was mounted on a mylar loop with paratone-N oil'
_olex2_submission_original_sample_id drr181004c
_olex2_submission_special_instructions 'No special instructions were received'
_oxdiff_exptl_absorpt_empirical_details
;
Empirical correction (ABSPACK) includes:
- Absorption correction using spherical harmonics
- Frame scaling
;
_oxdiff_exptl_absorpt_empirical_full_max 1.155
_oxdiff_exptl_absorpt_empirical_full_min 0.884

loop_
_space_group_symop_operation_xyz
'x, y, z'
'-x, -y, -z'

loop_
_atom_site_label
_atom_site_type_symbol
_atom_site_fract_x
_atom_site_fract_y
_atom_site_fract_z
_atom_site_U_iso_or_equiv
_atom_site_adp_type
_atom_site_occupancy
_atom_site_site_symmetry_order
_atom_site_calc_flag
_atom_site_refinement_flags_posn
_atom_site_refinement_flags_adp
_atom_site_refinement_flags_occupancy
_atom_site_disorder_assembly
_atom_site_disorder_group
Ga1 Ga 0.21134(3) 0.33735(3) 0.20877(2) 0.01954(11) Uani 1 1 d . . . . .
S1 S -0.06083(7) 0.28278(5) 0.17039(4) 0.02449(15) Uani 1 1 d . . . . .
S2 S 0.28966(7) 0.26105(5) 0.09495(4) 0.02460(15) Uani 1 1 d D . . . .
N1 N 0.4436(2) 0.34523(19) 0.27395(12) 0.0230(4) Uani 1 1 d . . . . .
N2 N 0.4777(3) 0.0065(2) 0.35399(13) 0.0266(5) Uani 1 1 d . . . . .
N3 N 0.2083(2) 0.19568(18) 0.27395(12) 0.0212(4) Uani 1 1 d . . . . .
N4 N 0.0769(2) 0.12501(19) 0.26995(13) 0.0242(4) Uani 1 1 d . . . . .
N5 N -0.1849(3) 0.0943(2) 0.22433(15) 0.0318(5) Uani 1 1 d . . . . .
N6 N 0.1797(2) 0.45988(19) 0.29328(12) 0.0221(4) Uani 1 1 d . . . . .
N7 N 0.2745(3) 0.7822(2) 0.19880(14) 0.0294(5) Uani 1 1 d . . . . .
N8 N 0.2149(2) 0.48579(18) 0.14827(12) 0.0207(4) Uani 1 1 d D . . . .
N9 N 0.2294(9) 0.4871(4) 0.0713(3) 0.0215(11) Uani 0.833(9) 1 d D . P A 1
N9A N 0.257(5) 0.483(3) 0.0751(15) 0.028(8) Uiso 0.167(9) 1 d D U P A 2
N10 N 0.2712(5) 0.3814(3) -0.03483(16) 0.0250(7) Uani 0.833(9) 1 d D . P A 1
N10A N 0.336(3) 0.3778(14) -0.0259(10) 0.036(5) Uiso 0.167(9) 1 d D U P A 2
C1 C 0.5566(3) 0.4286(3) 0.27239(17) 0.0299(6) Uani 1 1 d . . . . .
H1 H 0.532101 0.490937 0.241894 0.036 Uiso 1 1 calc R . . . .
C2 C 0.7088(3) 0.4249(3) 0.31478(19) 0.0360(7) Uani 1 1 d . . . . .
H2 H 0.785514 0.483865 0.313131 0.043 Uiso 1 1 calc R . . . .
C3 C 0.7440(3) 0.3313(3) 0.35964(17) 0.0322(6) Uani 1 1 d . . . . .
H3 H 0.845520 0.326147 0.388086 0.039 Uiso 1 1 calc R . . . .
C4 C 0.6270(3) 0.2454(2) 0.36188(15) 0.0262(5) Uani 1 1 d . . . . .
H4 H 0.649085 0.182653 0.392335 0.031 Uiso 1 1 calc R . . . .
C5 C 0.4760(3) 0.2538(2) 0.31817(14) 0.0223(5) Uani 1 1 d . . . . .
C6 C 0.3410(3) 0.1701(2) 0.31717(14) 0.0217(5) Uani 1 1 d . . . . .
C7 C 0.3559(3) 0.0647(2) 0.36244(14) 0.0235(5) Uani 1 1 d . . . . .
C8 C 0.2505(3) 0.0298(2) 0.40871(15) 0.0274(5) Uani 1 1 d . . . . .
H8 H 0.167884 0.072669 0.413127 0.033 Uiso 1 1 calc R . . . .
C9 C 0.2709(3) -0.0708(3) 0.44832(16) 0.0320(6) Uani 1 1 d . . . . .
H9 H 0.201562 -0.096970 0.479290 0.038 Uiso 1 1 calc R . . . .
C10 C 0.3966(4) -0.1311(2) 0.44076(16) 0.0321(6) Uani 1 1 d . . . . .
H10 H 0.413720 -0.198375 0.466853 0.038 Uiso 1 1 calc R . . . .
C11 C 0.4962(3) -0.0894(2) 0.39356(16) 0.0305(6) Uani 1 1 d . . . . .
H11 H 0.580707 -0.130172 0.389051 0.037 Uiso 1 1 calc R . . . .
C12 C -0.0527(3) 0.1607(2) 0.22524(15) 0.0242(5) Uani 1 1 d . . . . .
C13 C -0.1794(4) -0.0098(3) 0.2689(2) 0.0479(9) Uani 1 1 d . . . . .
H13A H -0.122670 -0.063850 0.245659 0.072 Uiso 1 1 calc GR . . . .
H13B H -0.283958 -0.043179 0.266627 0.072 Uiso 1 1 calc GR . . . .
H13C H -0.127905 0.009330 0.323759 0.072 Uiso 1 1 calc GR . . . .
C14 C -0.3376(3) 0.1170(3) 0.17722(17) 0.0301(6) Uani 1 1 d . . . . .
H14A H -0.338736 0.198969 0.171467 0.036 Uiso 1 1 calc R . . . .
H14B H -0.417684 0.093430 0.206086 0.036 Uiso 1 1 calc R . . . .
C15 C -0.3768(4) 0.0564(3) 0.0959(2) 0.0476(8) Uani 1 1 d . . . . .
H15A H -0.302619 0.083703 0.065428 0.071 Uiso 1 1 calc GR . . . .
H15B H -0.480059 0.071102 0.069040 0.071 Uiso 1 1 calc GR . . . .
H15C H -0.372807 -0.024643 0.101001 0.071 Uiso 1 1 calc GR . . . .
C16 C 0.1600(3) 0.4367(3) 0.36620(16) 0.0289(6) Uani 1 1 d . . . . .
H16 H 0.166173 0.362065 0.382081 0.035 Uiso 1 1 calc R . . . .
C17 C 0.1308(4) 0.5208(3) 0.41897(17) 0.0347(6) Uani 1 1 d . . . . .
H17 H 0.120074 0.503670 0.470204 0.042 Uiso 1 1 calc R . . . .
C18 C 0.1179(4) 0.6296(3) 0.39399(18) 0.0350(6) Uani 1 1 d . . . . .
H18 H 0.096226 0.687211 0.428033 0.042 Uiso 1 1 calc R . . . .
C19 C 0.1373(3) 0.6541(3) 0.31773(17) 0.0318(6) Uani 1 1 d . . . . .
H19 H 0.128093 0.727793 0.300228 0.038 Uiso 1 1 calc R . . . .
C20 C 0.1706(3) 0.5673(2) 0.26823(15) 0.0230(5) Uani 1 1 d . . . . .
C21 C 0.1944(3) 0.5808(2) 0.18581(15) 0.0221(5) Uani 1 1 d . . . . .
C22 C 0.1907(3) 0.6947(2) 0.15082(15) 0.0238(5) Uani 1 1 d . . . . .
C23 C 0.1050(3) 0.7097(2) 0.07444(16) 0.0260(5) Uani 1 1 d . . . . .
H23 H 0.051332 0.647268 0.041915 0.031 Uiso 1 1 calc R . . . .
C24 C 0.1010(3) 0.8197(2) 0.04773(17) 0.0302(6) Uani 1 1 d . . . . .
H24 H 0.043195 0.832417 -0.002715 0.036 Uiso 1 1 calc R . . . .
C25 C 0.1843(4) 0.9101(2) 0.09732(18) 0.0331(6) Uani 1 1 d . . . . .
H25 H 0.182867 0.984811 0.081059 0.040 Uiso 1 1 calc R . . . .
C26 C 0.2698(4) 0.8874(2) 0.17154(17) 0.0343(6) Uani 1 1 d . . . . .
H26 H 0.327171 0.948402 0.204222 0.041 Uiso 1 1 calc R . . . .
C27 C 0.2606(6) 0.3852(3) 0.0420(2) 0.0216(10) Uani 0.833(9) 1 d D . P A 1
C27A C 0.299(3) 0.3848(16) 0.0456(11) 0.028(7) Uiso 0.167(9) 1 d D U P A 2
C28 C 0.2562(7) 0.4856(4) -0.0809(3) 0.0414(13) Uani 0.833(9) 1 d D . P A 1
H28A H 0.205956 0.540453 -0.054333 0.062 Uiso 0.833(9) 1 calc GR . P A 1
H28B H 0.194768 0.465419 -0.133775 0.062 Uiso 0.833(9) 1 calc GR . P A 1
H28C H 0.358292 0.518276 -0.084369 0.062 Uiso 0.833(9) 1 calc GR . P A 1
C28A C 0.374(3) 0.2717(17) -0.0618(13) 0.040(6) Uiso 0.167(9) 1 d D U P A 2
H28D H 0.432359 0.229498 -0.020926 0.060 Uiso 0.167(9) 1 calc GR . P A 2
H28E H 0.434744 0.289508 -0.100808 0.060 Uiso 0.167(9) 1 calc GR . P A 2
H28F H 0.278760 0.226272 -0.087372 0.060 Uiso 0.167(9) 1 calc GR . P A 2
C29 C 0.3098(6) 0.2782(3) -0.0759(2) 0.0302(9) Uani 0.833(9) 1 d D . P A 1
H29A H 0.266461 0.278623 -0.132919 0.036 Uiso 0.833(9) 1 calc R . P A 1
H29B H 0.263155 0.210367 -0.056283 0.036 Uiso 0.833(9) 1 calc R . P A 1
C29A C 0.249(4) 0.458(2) -0.0867(17) 0.068(9) Uiso 0.167(9) 1 d D U P A 2
H29C H 0.218555 0.419682 -0.139919 0.082 Uiso 0.167(9) 1 calc R . P A 2
H29D H 0.155897 0.481113 -0.070622 0.082 Uiso 0.167(9) 1 calc R . P A 2
C30 C 0.4875(5) 0.2737(4) -0.0618(3) 0.0493(13) Uani 0.833(9) 1 d D . P A 1
H30A H 0.510103 0.209459 -0.092824 0.074 Uiso 0.833(9) 1 calc GR . P A 1
H30B H 0.529081 0.265453 -0.006051 0.074 Uiso 0.833(9) 1 calc GR . P A 1
H30C H 0.534552 0.343294 -0.077806 0.074 Uiso 0.833(9) 1 calc GR . P A 1
C30A C 0.368(4) 0.560(2) -0.085(2) 0.089(10) Uiso 0.167(9) 1 d D U P A 2
H30D H 0.316239 0.623836 -0.106487 0.134 Uiso 0.167(9) 1 calc GR . P A 2
H30E H 0.442803 0.540312 -0.115526 0.134 Uiso 0.167(9) 1 calc GR . P A 2
H30F H 0.421810 0.580157 -0.030121 0.134 Uiso 0.167(9) 1 calc GR . P A 2
O1 O 0.1688(5) 0.2221(5) 0.5985(2) 0.0418(14) Uani 0.464(5) 1 d D U P B 1
O2 O 0.0454(6) 0.2257(9) 0.4762(3) 0.0366(19) Uani 0.464(5) 1 d D U P B 1
O3 O 0.2921(5) 0.2773(5) 0.5087(3) 0.0568(16) Uani 0.464(5) 1 d D U P B 1
N11 N 0.1669(4) 0.2483(6) 0.5287(2) 0.0413(15) Uani 0.464(5) 1 d D U P B 1
O1A O 0.2444(6) 0.3148(4) 0.5814(3) 0.0351(15) Uani 0.355(5) 1 d D U P C 2
O2A O 0.1118(7) 0.1526(5) 0.5826(4) 0.050(2) Uani 0.355(5) 1 d D U P C 2
O3A O 0.0599(10) 0.2549(8) 0.4808(4) 0.022(2) Uani 0.355(5) 1 d D U P C 2
N11A N 0.1457(7) 0.2372(5) 0.5460(3) 0.0314(17) Uani 0.355(5) 1 d D U P C 2
O1B O 0.2853(16) 0.3100(17) 0.5497(12) 0.037(2) Uani 0.091(3) 1 d D U P D 4
O2B O 0.442(2) 0.3589(19) 0.4735(7) 0.037(2) Uani 0.091(3) 1 d D U P D 4
O3B O 0.4942(19) 0.4219(15) 0.5969(8) 0.037(2) Uani 0.091(3) 1 d D U P D 4
N11B N 0.4073(13) 0.3636(10) 0.5400(7) 0.037(2) Uani 0.091(3) 1 d D U P D 4
O1C O 0.463(3) 0.3870(9) 0.4807(10) 0.034(2) Uani 0.094(3) 1 d D U P E -3
O2C O 0.483(2) 0.5425(13) 0.5552(6) 0.034(2) Uani 0.094(3) 1 d D U P E -3
O3C O 0.520(2) 0.5495(13) 0.4351(7) 0.034(2) Uani 0.094(3) 1 d D U P E -3
N11C N 0.4889(13) 0.4930(9) 0.4904(6) 0.034(2) Uani 0.094(3) 1 d D U P E -3
O4 O 0.5943(3) 0.7003(2) 0.25633(18) 0.0384(9) Uani 0.815(8) 1 d . U P F 1
O4A O 0.529(3) 0.6727(15) 0.2919(13) 0.050(5) Uani 0.133(8) 1 d . U P G 2
O4B O 0.797(4) 0.687(3) 0.2704(19) 0.024(5) Uani 0.053(5) 1 d . U P H 3

loop_
_atom_site_aniso_label
_atom_site_aniso_U_11
_atom_site_aniso_U_22
_atom_site_aniso_U_33
_atom_site_aniso_U_23
_atom_site_aniso_U_13
_atom_site_aniso_U_12
Ga1 0.01851(17) 0.02094(18) 0.01768(16) 0.00308(11) -0.00015(11) 0.00274(11)
S1 0.0187(3) 0.0257(3) 0.0261(3) 0.0067(2) -0.0027(2) 0.0019(2)
S2 0.0285(3) 0.0234(3) 0.0215(3) 0.0012(2) 0.0029(2) 0.0067(2)
N1 0.0204(10) 0.0268(11) 0.0200(10) 0.0025(8) -0.0003(8) 0.0029(8)
N2 0.0263(11) 0.0282(12) 0.0226(10) 0.0014(9) -0.0028(8) 0.0074(9)
N3 0.0199(10) 0.0233(11) 0.0185(9) 0.0023(8) 0.0000(8) 0.0011(8)
N4 0.0199(10) 0.0258(11) 0.0240(10) 0.0056(8) -0.0018(8) -0.0006(8)
N5 0.0205(11) 0.0367(14) 0.0348(12) 0.0131(10) -0.0026(9) -0.0011(9)
N6 0.0197(10) 0.0250(11) 0.0207(10) -0.0001(8) 0.0027(8) 0.0015(8)
N7 0.0343(12) 0.0250(12) 0.0254(11) -0.0004(9) -0.0002(9) -0.0004(9)
N8 0.0201(10) 0.0225(11) 0.0180(10) 0.0015(8) 0.0010(8) 0.0016(8)
N9 0.026(3) 0.023(2) 0.0152(16) 0.0021(10) 0.0021(14) 0.0029(14)
N10 0.0269(18) 0.0302(16) 0.0182(13) 0.0008(10) 0.0020(11) 0.0114(12)
C1 0.0240(13) 0.0320(15) 0.0309(14) 0.0080(11) -0.0003(11) -0.0010(11)
C2 0.0236(13) 0.0402(17) 0.0401(16) 0.0075(13) -0.0004(12) -0.0049(12)
C3 0.0196(12) 0.0429(17) 0.0296(14) 0.0035(12) -0.0046(10) 0.0017(11)
C4 0.0222(12) 0.0309(14) 0.0227(12) 0.0029(10) -0.0024(10) 0.0038(10)
C5 0.0216(12) 0.0262(13) 0.0176(11) 0.0016(9) 0.0005(9) 0.0031(10)
C6 0.0217(12) 0.0244(13) 0.0172(11) 0.0009(9) -0.0008(9) 0.0042(10)
C7 0.0228(12) 0.0246(13) 0.0187(11) -0.0002(9) -0.0056(9) 0.0027(10)
C8 0.0276(13) 0.0308(14) 0.0219(12) 0.0051(10) -0.0007(10) 0.0053(11)
C9 0.0342(14) 0.0340(15) 0.0237(13) 0.0071(11) -0.0026(11) 0.0003(12)
C10 0.0412(15) 0.0250(14) 0.0233(13) 0.0035(10) -0.0078(11) 0.0007(11)
C11 0.0336(14) 0.0263(14) 0.0262(13) -0.0010(11) -0.0075(11) 0.0093(11)
C12 0.0222(12) 0.0252(13) 0.0230(12) 0.0029(10) -0.0004(9) 0.0020(10)
C13 0.0279(15) 0.048(2) 0.062(2) 0.0287(17) -0.0039(14) -0.0077(14)
C14 0.0194(12) 0.0330(15) 0.0342(14) 0.0038(11) -0.0025(11) 0.0007(10)
C15 0.0414(18) 0.049(2) 0.0477(19) -0.0046(16) -0.0010(15) 0.0074(15)
C16 0.0288(13) 0.0338(15) 0.0255(13) 0.0047(11) 0.0079(10) 0.0031(11)
C17 0.0381(15) 0.0423(17) 0.0264(13) -0.0005(12) 0.0150(12) 0.0000(13)
C18 0.0373(15) 0.0362(16) 0.0349(15) -0.0073(12) 0.0173(12) 0.0036(12)
C19 0.0344(14) 0.0297(15) 0.0337(14) -0.0011(11) 0.0119(12) 0.0053(12)
C20 0.0188(11) 0.0250(13) 0.0240(12) -0.0001(10) 0.0030(9) 0.0010(9)
C21 0.0191(11) 0.0238(13) 0.0213(12) 0.0016(9) -0.0002(9) 0.0013(9)
C22 0.0225(12) 0.0221(13) 0.0252(12) 0.0001(10) 0.0023(10) 0.0017(10)
C23 0.0234(12) 0.0232(13) 0.0277(13) -0.0003(10) -0.0019(10) 0.0001(10)
C24 0.0301(13) 0.0285(14) 0.0286(13) 0.0049(11) -0.0027(11) 0.0052(11)
C25 0.0413(16) 0.0229(14) 0.0337(15) 0.0036(11) 0.0044(12) 0.0032(12)
C26 0.0458(17) 0.0228(14) 0.0298(14) -0.0036(11) 0.0020(12) -0.0042(12)
C27 0.018(2) 0.026(2) 0.0186(17) 0.0011(11) 0.0003(13) 0.0032(13)
C28 0.073(3) 0.032(2) 0.0234(18) 0.0085(16) 0.0142(18) 0.016(2)
C29 0.028(2) 0.036(2) 0.0245(17) -0.0043(14) 0.0019(15) 0.0074(15)
C30 0.047(3) 0.044(2) 0.060(3) -0.003(2) 0.020(2) 0.0058(19)
O1 0.036(3) 0.064(4) 0.030(2) 0.015(2) 0.006(2) 0.029(2)
O2 0.044(3) 0.044(5) 0.027(3) 0.002(2) 0.007(2) 0.031(3)
O3 0.050(3) 0.067(4) 0.061(3) 0.035(3) 0.013(2) 0.030(3)
N11 0.047(3) 0.051(3) 0.033(3) 0.015(2) 0.011(2) 0.034(3)
O1A 0.039(3) 0.041(3) 0.027(3) 0.000(2) 0.009(2) 0.010(2)
O2A 0.039(4) 0.061(4) 0.049(4) 0.039(3) 0.005(3) 0.000(3)
O3A 0.035(3) 0.021(4) 0.013(3) 0.006(2) 0.004(2) 0.018(2)
N11A 0.034(3) 0.036(3) 0.026(3) 0.022(3) 0.003(3) 0.017(3)
O1B 0.038(4) 0.033(4) 0.041(4) 0.008(4) 0.004(4) 0.017(3)
O2B 0.038(4) 0.033(4) 0.041(4) 0.008(4) 0.004(4) 0.017(3)
O3B 0.038(4) 0.033(4) 0.041(4) 0.008(4) 0.004(4) 0.017(3)
N11B 0.038(4) 0.033(4) 0.041(4) 0.008(4) 0.004(4) 0.017(3)
O1C 0.020(4) 0.044(5) 0.034(5) 0.006(4) -0.005(4) 0.009(4)
O2C 0.020(4) 0.044(5) 0.034(5) 0.006(4) -0.005(4) 0.009(4)
O3C 0.020(4) 0.044(5) 0.034(5) 0.006(4) -0.005(4) 0.009(4)
N11C 0.020(4) 0.044(5) 0.034(5) 0.006(4) -0.005(4) 0.009(4)
O4 0.0419(16) 0.0328(15) 0.0369(16) -0.0055(12) 0.0021(12) 0.0035(12)
O4A 0.074(9) 0.026(7) 0.036(8) -0.014(6) -0.012(7) -0.003(7)
O4B 0.031(9) 0.022(9) 0.020(9) 0.003(8) 0.009(8) 0.002(8)

loop_
_atom_type_symbol
_atom_type_description
_atom_type_scat_dispersion_real
_atom_type_scat_dispersion_imag
_atom_type_scat_source
C C 0.0181 0.0091 'International Tables Vol C Tables 4.2.6.8 and 6.1.1.4'
H H 0.0000 0.0000 'International Tables Vol C Tables 4.2.6.8 and 6.1.1.4'
Ga Ga -1.2846 0.7763 'International Tables Vol C Tables 4.2.6.8 and 6.1.1.4'
N N 0.0311 0.0180 'International Tables Vol C Tables 4.2.6.8 and 6.1.1.4'
O O 0.0492 0.0322 'International Tables Vol C Tables 4.2.6.8 and 6.1.1.4'
S S 0.3331 0.5567 'International Tables Vol C Tables 4.2.6.8 and 6.1.1.4'

loop_
_exptl_crystal_face_index_h
_exptl_crystal_face_index_k
_exptl_crystal_face_index_l
_exptl_crystal_face_perp_dist
-1 0 0 0.0527
1 0 0 0.0527
1 5 -3 0.0427
0 -5 3 0.0453
-1 1 5 0.0232
1 -1 -5 0.0232
0 5 4 0.0338
-5 2 -1 0.0476
0 5 -3 0.0469
0 0 1 0.0251

loop_
_geom_angle_atom_site_label_1
_geom_angle_atom_site_label_2
_geom_angle_atom_site_label_3
_geom_angle
_geom_angle_site_symmetry_1
_geom_angle_site_symmetry_3
_geom_angle_publ_flag
S2 Ga1 S1 99.24(2) . . ?
N1 Ga1 S1 159.68(6) . . ?
N1 Ga1 S2 89.78(6) . . ?
N3 Ga1 S1 82.85(6) . . ?
N3 Ga1 S2 100.56(6) . . ?
N3 Ga1 N1 77.58(8) . . ?
N3 Ga1 N6 99.39(8) . . ?
N3 Ga1 N8 177.01(8) . . ?
N6 Ga1 S1 91.91(6) . . ?
N6 Ga1 S2 158.19(6) . . ?
N6 Ga1 N1 85.95(8) . . ?
N8 Ga1 S1 97.70(6) . . ?
N8 Ga1 S2 82.27(6) . . ?
N8 Ga1 N1 101.56(8) . . ?
N8 Ga1 N6 77.67(8) . . ?
C12 S1 Ga1 94.38(9) . . ?
C27 S2 Ga1 94.17(13) . . ?
C27A S2 Ga1 98.2(6) . . ?
C1 N1 Ga1 125.73(18) . . ?
C1 N1 C5 120.1(2) . . ?
C5 N1 Ga1 114.11(17) . . ?
C11 N2 C7 116.9(2) . . ?
N4 N3 Ga1 122.28(15) . . ?
C6 N3 Ga1 117.96(18) . . ?
C6 N3 N4 119.6(2) . . ?
C12 N4 N3 114.6(2) . . ?
C12 N5 C13 119.9(2) . . ?
C12 N5 C14 123.2(2) . . ?
C14 N5 C13 116.9(2) . . ?
C16 N6 Ga1 124.04(19) . . ?
C16 N6 C20 120.6(2) . . ?
C20 N6 Ga1 115.30(16) . . ?
C26 N7 C22 117.6(2) . . ?
N9 N8 Ga1 122.9(2) . . ?
N9A N8 Ga1 119.0(11) . . ?
C21 N8 Ga1 117.57(17) . . ?
C21 N8 N9 119.5(3) . . ?
C21 N8 N9A 122.9(12) . . ?
C27 N9 N8 113.0(4) . . ?
C27A N9A N8 120(2) . . ?
C27 N10 C28 120.6(3) . . ?
C27 N10 C29 122.6(3) . . ?
C29 N10 C28 116.7(3) . . ?
C27A N10A C28A 123.0(14) . . ?
C27A N10A C29A 114.1(15) . . ?
C28A N10A C29A 114.5(14) . . ?
N1 C1 H1 119.0 . . ?
N1 C1 C2 122.1(3) . . ?
C2 C1 H1 119.0 . . ?
C1 C2 H2 120.8 . . ?
C3 C2 C1 118.4(3) . . ?
C3 C2 H2 120.8 . . ?
C2 C3 H3 120.2 . . ?
C2 C3 C4 119.6(2) . . ?
C4 C3 H3 120.2 . . ?
C3 C4 H4 120.3 . . ?
C3 C4 C5 119.5(3) . . ?
C5 C4 H4 120.3 . . ?
N1 C5 C4 120.3(2) . . ?
N1 C5 C6 115.0(2) . . ?
C4 C5 C6 124.7(2) . . ?
N3 C6 C5 115.0(2) . . ?
N3 C6 C7 123.0(2) . . ?
C5 C6 C7 122.0(2) . . ?
N2 C7 C6 114.6(2) . . ?
N2 C7 C8 123.4(2) . . ?
C8 C7 C6 122.0(2) . . ?
C7 C8 H8 120.7 . . ?
C7 C8 C9 118.6(3) . . ?
C9 C8 H8 120.7 . . ?
C8 C9 H9 120.7 . . ?
C10 C9 C8 118.7(3) . . ?
C10 C9 H9 120.7 . . ?
C9 C10 H10 120.7 . . ?
C9 C10 C11 118.7(3) . . ?
C11 C10 H10 120.7 . . ?
N2 C11 C10 123.7(3) . . ?
N2 C11 H11 118.2 . . ?
C10 C11 H11 118.2 . . ?
N4 C12 S1 125.7(2) . . ?
N5 C12 S1 119.31(19) . . ?
N5 C12 N4 115.0(2) . . ?
N5 C13 H13A 109.5 . . ?
N5 C13 H13B 109.5 . . ?
N5 C13 H13C 109.5 . . ?
H13A C13 H13B 109.5 . . ?
H13A C13 H13C 109.5 . . ?
H13B C13 H13C 109.5 . . ?
N5 C14 H14A 108.9 . . ?
N5 C14 H14B 108.9 . . ?
N5 C14 C15 113.2(3) . . ?
H14A C14 H14B 107.7 . . ?
C15 C14 H14A 108.9 . . ?
C15 C14 H14B 108.9 . . ?
C14 C15 H15A 109.5 . . ?
C14 C15 H15B 109.5 . . ?
C14 C15 H15C 109.5 . . ?
H15A C15 H15B 109.5 . . ?
H15A C15 H15C 109.5 . . ?
H15B C15 H15C 109.5 . . ?
N6 C16 H16 119.1 . . ?
N6 C16 C17 121.8(3) . . ?
C17 C16 H16 119.1 . . ?
C16 C17 H17 120.8 . . ?
C18 C17 C16 118.4(3) . . ?
C18 C17 H17 120.8 . . ?
C17 C18 H18 120.0 . . ?
C17 C18 C19 120.0(3) . . ?
C19 C18 H18 120.0 . . ?
C18 C19 H19 120.5 . . ?
C20 C19 C18 119.0(3) . . ?
C20 C19 H19 120.5 . . ?
N6 C20 C19 120.1(2) . . ?
N6 C20 C21 114.9(2) . . ?
C19 C20 C21 125.0(2) . . ?
N8 C21 C20 114.5(2) . . ?
N8 C21 C22 124.6(2) . . ?
C20 C21 C22 120.9(2) . . ?
N7 C22 C21 115.2(2) . . ?
N7 C22 C23 122.6(2) . . ?
C23 C22 C21 122.3(2) . . ?
C22 C23 H23 120.6 . . ?
C24 C23 C22 118.7(2) . . ?
C24 C23 H23 120.6 . . ?
C23 C24 H24 120.5 . . ?
C25 C24 C23 118.9(3) . . ?
C25 C24 H24 120.5 . . ?
C24 C25 H25 120.7 . . ?
C24 C25 C26 118.7(3) . . ?
C26 C25 H25 120.7 . . ?
N7 C26 C25 123.4(3) . . ?
N7 C26 H26 118.3 . . ?
C25 C26 H26 118.3 . . ?
N9 C27 S2 126.3(3) . . ?
N10 C27 S2 118.5(3) . . ?
N10 C27 N9 115.2(3) . . ?
N9A C27A S2 120.9(16) . . ?
N10A C27A S2 117.6(13) . . ?
N10A C27A N9A 121.2(15) . . ?
N10 C28 H28A 109.5 . . ?
N10 C28 H28B 109.5 . . ?
N10 C28 H28C 109.5 . . ?
H28A C28 H28B 109.5 . . ?
H28A C28 H28C 109.5 . . ?
H28B C28 H28C 109.5 . . ?
N10A C28A H28D 109.5 . . ?
N10A C28A H28E 109.5 . . ?
N10A C28A H28F 109.5 . . ?
H28D C28A H28E 109.5 . . ?
H28D C28A H28F 109.5 . . ?
H28E C28A H28F 109.5 . . ?
N10 C29 H29A 109.4 . . ?
N10 C29 H29B 109.4 . . ?
N10 C29 C30 111.0(3) . . ?
H29A C29 H29B 108.0 . . ?
C30 C29 H29A 109.4 . . ?
C30 C29 H29B 109.4 . . ?
N10A C29A H29C 111.0 . . ?
N10A C29A H29D 111.0 . . ?
H29C C29A H29D 109.0 . . ?
C30A C29A N10A 103.8(16) . . ?
C30A C29A H29C 111.0 . . ?
C30A C29A H29D 111.0 . . ?
C29 C30 H30A 109.5 . . ?
C29 C30 H30B 109.5 . . ?
C29 C30 H30C 109.5 . . ?
H30A C30 H30B 109.5 . . ?
H30A C30 H30C 109.5 . . ?
H30B C30 H30C 109.5 . . ?
C29A C30A H30D 109.5 . . ?
C29A C30A H30E 109.5 . . ?
C29A C30A H30F 109.5 . . ?
H30D C30A H30E 109.5 . . ?
H30D C30A H30F 109.5 . . ?
H30E C30A H30F 109.5 . . ?
O2 N11 O1 119.57(13) . . ?
O2 N11 O3 119.56(12) . . ?
O3 N11 O1 119.59(12) . . ?
O2A N11A O1A 119.39(13) . . ?
O3A N11A O1A 119.49(13) . . ?
O3A N11A O2A 119.49(13) . . ?
O2B N11B O1B 120.01(11) . . ?
O2B N11B O3B 119.98(11) . . ?
O3B N11B O1B 120.01(10) . . ?
O2C N11C O1C 119.99(10) . . ?
O3C N11C O1C 120.03(10) . . ?
O3C N11C O2C 119.97(10) . . ?

loop_
_geom_bond_atom_site_label_1
_geom_bond_atom_site_label_2
_geom_bond_distance
_geom_bond_site_symmetry_2
_geom_bond_publ_flag
Ga1 S1 2.3673(6) . ?
Ga1 S2 2.3628(7) . ?
Ga1 N1 2.102(2) . ?
Ga1 N3 2.041(2) . ?
Ga1 N6 2.071(2) . ?
Ga1 N8 2.064(2) . ?
S1 C12 1.743(3) . ?
S2 C27 1.756(3) . ?
S2 C27A 1.714(16) . ?
N1 C1 1.338(4) . ?
N1 C5 1.353(3) . ?
N2 C7 1.344(3) . ?
N2 C11 1.341(4) . ?
N3 N4 1.351(3) . ?
N3 C6 1.307(3) . ?
N4 C12 1.341(3) . ?
N5 C12 1.340(4) . ?
N5 C13 1.466(4) . ?
N5 C14 1.464(3) . ?
N6 C16 1.332(3) . ?
N6 C20 1.351(3) . ?
N7 C22 1.348(3) . ?
N7 C26 1.337(4) . ?
N8 N9 1.351(4) . ?
N8 N9A 1.379(17) . ?
N8 C21 1.306(3) . ?
N9 C27 1.346(5) . ?
N9A C27A 1.347(18) . ?
N10 C27 1.337(4) . ?
N10 C28 1.481(5) . ?
N10 C29 1.472(4) . ?
N10A C27A 1.329(15) . ?
N10A C28A 1.458(16) . ?
N10A C29A 1.552(17) . ?
C1 H1 0.9300 . ?
C1 C2 1.386(4) . ?
C2 H2 0.9300 . ?
C2 C3 1.385(4) . ?
C3 H3 0.9300 . ?
C3 C4 1.385(4) . ?
C4 H4 0.9300 . ?
C4 C5 1.393(3) . ?
C5 C6 1.472(4) . ?
C6 C7 1.487(4) . ?
C7 C8 1.388(4) . ?
C8 H8 0.9300 . ?
C8 C9 1.390(4) . ?
C9 H9 0.9300 . ?
C9 C10 1.384(4) . ?
C10 H10 0.9300 . ?
C10 C11 1.385(4) . ?
C11 H11 0.9300 . ?
C13 H13A 0.9600 . ?
C13 H13B 0.9600 . ?
C13 H13C 0.9600 . ?
C14 H14A 0.9700 . ?
C14 H14B 0.9700 . ?
C14 C15 1.494(4) . ?
C15 H15A 0.9600 . ?
C15 H15B 0.9600 . ?
C15 H15C 0.9600 . ?
C16 H16 0.9300 . ?
C16 C17 1.383(4) . ?
C17 H17 0.9300 . ?
C17 C18 1.369(4) . ?
C18 H18 0.9300 . ?
C18 C19 1.390(4) . ?
C19 H19 0.9300 . ?
C19 C20 1.385(4) . ?
C20 C21 1.482(3) . ?
C21 C22 1.486(4) . ?
C22 C23 1.391(4) . ?
C23 H23 0.9300 . ?
C23 C24 1.386(4) . ?
C24 H24 0.9300 . ?
C24 C25 1.382(4) . ?
C25 H25 0.9300 . ?
C25 C26 1.382(4) . ?
C26 H26 0.9300 . ?
C28 H28A 0.9600 . ?
C28 H28B 0.9600 . ?
C28 H28C 0.9600 . ?
C28A H28D 0.9600 . ?
C28A H28E 0.9600 . ?
C28A H28F 0.9600 . ?
C29 H29A 0.9700 . ?
C29 H29B 0.9700 . ?
C29 C30 1.534(6) . ?
C29A H29C 0.9700 . ?
C29A H29D 0.9700 . ?
C29A C30A 1.52(2) . ?
C30 H30A 0.9600 . ?
C30 H30B 0.9600 . ?
C30 H30C 0.9600 . ?
C30A H30D 0.9600 . ?
C30A H30E 0.9600 . ?
C30A H30F 0.9600 . ?
O1 N11 1.2437(10) . ?
O2 N11 1.2433(10) . ?
O3 N11 1.2435(10) . ?
O1A N11A 1.2441(10) . ?
O2A N11A 1.2439(10) . ?
O3A N11A 1.2438(10) . ?
O1B N11B 1.2413(9) . ?
O2B N11B 1.2413(9) . ?
O3B N11B 1.2413(9) . ?
O1C N11C 1.2414(9) . ?
O2C N11C 1.2413(9) . ?
O3C N11C 1.2414(9) . ?

loop_
_geom_torsion_atom_site_label_1
_geom_torsion_atom_site_label_2
_geom_torsion_atom_site_label_3
_geom_torsion_atom_site_label_4
_geom_torsion
_geom_torsion_site_symmetry_1
_geom_torsion_site_symmetry_2
_geom_torsion_site_symmetry_3
_geom_torsion_site_symmetry_4
_geom_torsion_publ_flag
Ga1 S1 C12 N4 -0.3(2) . . . . ?
Ga1 S1 C12 N5 179.7(2) . . . . ?
Ga1 S2 C27 N9 9.1(5) . . . . ?
Ga1 S2 C27 N10 -171.6(3) . . . . ?
Ga1 S2 C27A N9A -4(3) . . . . ?
Ga1 S2 C27A N10A -178(2) . . . . ?
Ga1 N1 C1 C2 -177.3(2) . . . . ?
Ga1 N1 C5 C4 177.43(19) . . . . ?
Ga1 N1 C5 C6 -4.1(3) . . . . ?
Ga1 N3 N4 C12 -5.3(3) . . . . ?
Ga1 N3 C6 C5 4.8(3) . . . . ?
Ga1 N3 C6 C7 -175.41(18) . . . . ?
Ga1 N6 C16 C17 -176.4(2) . . . . ?
Ga1 N6 C20 C19 175.0(2) . . . . ?
Ga1 N6 C20 C21 -3.5(3) . . . . ?
Ga1 N8 N9 C27 -7.7(7) . . . . ?
Ga1 N8 N9A C27A -2(5) . . . . ?
Ga1 N8 C21 C20 -0.2(3) . . . . ?
Ga1 N8 C21 C22 -178.86(18) . . . . ?
N1 C1 C2 C3 0.3(5) . . . . ?
N1 C5 C6 N3 -0.2(3) . . . . ?
N1 C5 C6 C7 179.9(2) . . . . ?
N2 C7 C8 C9 -0.2(4) . . . . ?
N3 N4 C12 S1 3.3(3) . . . . ?
N3 N4 C12 N5 -176.7(2) . . . . ?
N3 C6 C7 N2 133.7(3) . . . . ?
N3 C6 C7 C8 -45.6(4) . . . . ?
N4 N3 C6 C5 -179.1(2) . . . . ?
N4 N3 C6 C7 0.7(4) . . . . ?
N6 C16 C17 C18 1.7(4) . . . . ?
N6 C20 C21 N8 2.5(3) . . . . ?
N6 C20 C21 C22 -178.8(2) . . . . ?
N7 C22 C23 C24 -2.4(4) . . . . ?
N8 N9 C27 S2 -2.7(8) . . . . ?
N8 N9 C27 N10 178.0(5) . . . . ?
N8 N9A C27A S2 4(5) . . . . ?
N8 N9A C27A N10A 178(3) . . . . ?
N8 C21 C22 N7 -134.8(3) . . . . ?
N8 C21 C22 C23 46.1(4) . . . . ?
N9 N8 C21 C20 176.5(4) . . . . ?
N9 N8 C21 C22 -2.1(5) . . . . ?
N9A N8 C21 C20 -172(2) . . . . ?
N9A N8 C21 C22 9(2) . . . . ?
C1 N1 C5 C4 -0.4(4) . . . . ?
C1 N1 C5 C6 178.0(2) . . . . ?
C1 C2 C3 C4 -0.9(5) . . . . ?
C2 C3 C4 C5 0.8(4) . . . . ?
C3 C4 C5 N1 -0.1(4) . . . . ?
C3 C4 C5 C6 -178.4(2) . . . . ?
C4 C5 C6 N3 178.1(2) . . . . ?
C4 C5 C6 C7 -1.7(4) . . . . ?
C5 N1 C1 C2 0.3(4) . . . . ?
C5 C6 C7 N2 -46.4(3) . . . . ?
C5 C6 C7 C8 134.2(3) . . . . ?
C6 N3 N4 C12 178.8(2) . . . . ?
C6 C7 C8 C9 179.0(2) . . . . ?
C7 N2 C11 C10 0.9(4) . . . . ?
C7 C8 C9 C10 0.8(4) . . . . ?
C8 C9 C10 C11 -0.5(4) . . . . ?
C9 C10 C11 N2 -0.4(4) . . . . ?
C11 N2 C7 C6 -179.9(2) . . . . ?
C11 N2 C7 C8 -0.6(4) . . . . ?
C12 N5 C14 C15 92.3(4) . . . . ?
C13 N5 C12 S1 178.8(2) . . . . ?
C13 N5 C12 N4 -1.2(4) . . . . ?
C13 N5 C14 C15 -84.7(4) . . . . ?
C14 N5 C12 S1 1.9(4) . . . . ?
C14 N5 C12 N4 -178.1(2) . . . . ?
C16 N6 C20 C19 -1.4(4) . . . . ?
C16 N6 C20 C21 -179.9(2) . . . . ?
C16 C17 C18 C19 -1.3(5) . . . . ?
C17 C18 C19 C20 -0.4(4) . . . . ?
C18 C19 C20 N6 1.8(4) . . . . ?
C18 C19 C20 C21 -179.9(3) . . . . ?
C19 C20 C21 N8 -175.9(2) . . . . ?
C19 C20 C21 C22 2.8(4) . . . . ?
C20 N6 C16 C17 -0.4(4) . . . . ?
C20 C21 C22 N7 46.6(3) . . . . ?
C20 C21 C22 C23 -132.5(3) . . . . ?
C21 N8 N9 C27 175.7(4) . . . . ?
C21 N8 N9A C27A 170(3) . . . . ?
C21 C22 C23 C24 176.7(2) . . . . ?
C22 N7 C26 C25 -0.1(5) . . . . ?
C22 C23 C24 C25 1.1(4) . . . . ?
C23 C24 C25 C26 0.6(4) . . . . ?
C24 C25 C26 N7 -1.1(5) . . . . ?
C26 N7 C22 C21 -177.2(2) . . . . ?
C26 N7 C22 C23 1.9(4) . . . . ?
C27 N10 C29 C30 -85.2(5) . . . . ?
C27A N10A C29A C30A 100(3) . . . . ?
C28 N10 C27 S2 -176.6(4) . . . . ?
C28 N10 C27 N9 2.7(7) . . . . ?
C28 N10 C29 C30 90.1(5) . . . . ?
C28A N10A C27A S2 -3(3) . . . . ?
C28A N10A C27A N9A -177(3) . . . . ?
C28A N10A C29A C30A -111(3) . . . . ?
C29 N10 C27 S2 -1.5(6) . . . . ?
C29 N10 C27 N9 177.8(5) . . . . ?
C29A N10A C27A S2 143.8(19) . . . . ?
C29A N10A C27A N9A -30(4) . . . . ?

loop_
_exptl_oxdiff_crystal_face_indexfrac_h
_exptl_oxdiff_crystal_face_indexfrac_k
_exptl_oxdiff_crystal_face_indexfrac_l
_exptl_oxdiff_crystal_face_x
_exptl_oxdiff_crystal_face_y
_exptl_oxdiff_crystal_face_z
-0.9996 -0.0005 0.0042 0.1665 -0.0384 -0.0568
0.9996 0.0005 -0.0042 -0.1665 0.0384 0.0568
1.0066 4.9957 -3.0531 0.0500 0.0087 0.7233
-0.0069 -4.9952 3.0489 -0.2165 0.0297 -0.6664
-0.9894 1.0211 4.9807 0.1541 0.4483 -0.0660
0.9894 -1.0211 -4.9807 -0.1541 -0.4483 0.0660
0.0180 5.0234 3.9339 0.1469 0.5861 0.4883
-4.9951 1.9965 -0.9990 0.9171 -0.1862 -0.0227
0.0069 4.9952 -3.0489 0.2165 -0.0297 0.6664
0.0016 0.0040 0.9975 -0.0099 0.0880 -0.0254
